data_7248166
loop_
_publ_author_name
'Gavrikov, Andrey V.'
'Ilyukhin, Andrey B.'

_publ_section_title
;
 Union is strength: \p--\p stacking interactions are capable of preventing
 solid-state racemization of tris-chelate complexes
;
_journal_issue 12
_journal_name_full CrystEngComm
_journal_page_first 1677
_journal_page_last 1682
_journal_paper_doi 10.1039/D4CE00104D
_journal_volume 26
_journal_year 2024
_chemical_absolute_configuration ad
_chemical_formula_moiety 'C36 H24 N6 Ni, C12 H8 La N7 O15, 3(C2 H3 N)'
_chemical_formula_sum 'C54 H41 La N16 Ni O15'
_chemical_formula_weight 1351.65
_space_group_IT_number 19
_space_group_name_Hall 'P 2ac 2ab'
_space_group_name_H-M_alt 'P 21 21 21'
_symmetry_cell_setting orthorhombic
_symmetry_Int_Tables_number 19
_symmetry_space_group_name_Hall 'P 2ac 2ab'
_symmetry_space_group_name_H-M 'P 21 21 21'
_atom_sites_solution_hydrogens geom
_audit_conform_dict_location ftp://ftp.iucr.org/pub/cif_core.dic
_audit_conform_dict_name cif_core.dic
_audit_conform_dict_version 2.4.5
_audit_creation_date 2023-09-09T14:00:51-00:00
_audit_creation_method 'WinGX routine CIF_UPDATE'
_audit_update_record
;
2023-09-15 deposited with the CCDC.	2024-02-14 downloaded from the CCDC.
;
_cell_angle_alpha 90
_cell_angle_beta 90
_cell_angle_gamma 90
_cell_formula_units_Z 4
_cell_length_a 12.555(2)
_cell_length_b 20.342(4)
_cell_length_c 22.458(5)
_cell_measurement_reflns_used 3254
_cell_measurement_temperature 360(2)
_cell_measurement_theta_max 19.45
_cell_measurement_theta_min 2.2
_cell_volume 5735.6(19)
_computing_cell_refinement 'Bruker SAINT'
_computing_data_collection 'Bruker APEX3'
_computing_data_reduction 'Bruker SAINT'
_computing_molecular_graphics 'Bruker SHELXTL'
_computing_publication_material 'Bruker SHELXTL'
_computing_structure_refinement 'SHELXL-2018/3 (Sheldrick, 2018)'
_computing_structure_solution 'SHELXS-2018 (Sheldrick, 2015)'
_diffrn_ambient_temperature 360(2)
_diffrn_measured_fraction_theta_full 0.967
_diffrn_measured_fraction_theta_max 0.923
_diffrn_measurement_device_type 'Bruker AXS D8 VENTURE PHOTON III C14 IuS 3.0'
_diffrn_measurement_method '\w scans'
_diffrn_radiation_monochromator graphite
_diffrn_radiation_type MoK\a
_diffrn_radiation_wavelength 0.71073
_diffrn_reflns_av_R_equivalents 0.1515
_diffrn_reflns_av_unetI/netI 0.1923
_diffrn_reflns_Laue_measured_fraction_full 0.967
_diffrn_reflns_Laue_measured_fraction_max 0.923
_diffrn_reflns_limit_h_max 14
_diffrn_reflns_limit_h_min -14
_diffrn_reflns_limit_k_max 24
_diffrn_reflns_limit_k_min -25
_diffrn_reflns_limit_l_max 27
_diffrn_reflns_limit_l_min -27
_diffrn_reflns_number 31642
_diffrn_reflns_point_group_measured_fraction_full 0.962
_diffrn_reflns_point_group_measured_fraction_max 0.906
_diffrn_reflns_theta_full 25.242
_diffrn_reflns_theta_max 26.431
_diffrn_reflns_theta_min 2.072
_diffrn_standards_number 0
_exptl_absorpt_coefficient_mu 1.145
_exptl_absorpt_correction_T_max 0.7441
_exptl_absorpt_correction_T_min 0.5979
_exptl_absorpt_correction_type multi-scan
_exptl_absorpt_process_details
;
 SADABS 2016/2: Krause, L., Herbst-Irmer, R., Sheldrick G.M. & Stalke D.,
 J. Appl. Cryst. 48 (2015) 3-10
;
_exptl_crystal_colour pink
_exptl_crystal_density_diffrn 1.565
_exptl_crystal_description block
_exptl_crystal_F_000 2728
_exptl_crystal_size_max 0.2
_exptl_crystal_size_mid 0.2
_exptl_crystal_size_min 0.12
_refine_diff_density_max 0.504
_refine_diff_density_min -0.494
_refine_diff_density_rms 0.082
_refine_ls_abs_structure_details
;
 Flack x determined using 1735 quotients [(I+)-(I-)]/[(I+)+(I-)]
 (Parsons, Flack and Wagner, Acta Cryst. B69 (2013) 249-259).
;
_refine_ls_abs_structure_Flack 0.010(17)
_refine_ls_extinction_method none
_refine_ls_goodness_of_fit_ref 0.909
_refine_ls_hydrogen_treatment constr
_refine_ls_matrix_type full
_refine_ls_number_parameters 737
_refine_ls_number_reflns 10690
_refine_ls_number_restraints 8
_refine_ls_restrained_S_all 0.909
_refine_ls_R_factor_all 0.1527
_refine_ls_R_factor_gt 0.0572
_refine_ls_shift/su_max 0
_refine_ls_shift/su_mean 0
_refine_ls_structure_factor_coef Fsqd
_refine_ls_weighting_details
;
w=1/[\s^2^(Fo^2^)+(0.0400P)^2^] where P=(Fo^2^+2Fc^2^)/3
;
_refine_ls_weighting_scheme calc
_refine_ls_wR_factor_gt 0.106
_refine_ls_wR_factor_ref 0.1285
_reflns_Friedel_coverage 0.783
_reflns_Friedel_fraction_full 0.956
_reflns_Friedel_fraction_max 0.884
_reflns_number_gt 5396
_reflns_number_total 10690
_reflns_threshold_expression 'I > 2\s(I)'
_cod_data_source_file d4ce00104d2.cif
_cod_data_source_block NiLaPhen_3MeCN_360K
_cod_depositor_comments 'Adding full bibliography for 7248144--7248174.cif.'
_cod_database_code 7248166
_shelx_estimated_absorpt_t_min 0.803
_shelx_estimated_absorpt_t_max 0.875

loop_
_symmetry_equiv_pos_as_xyz
'x, y, z'
'-x+1/2, -y, z+1/2'
'-x, y+1/2, -z+1/2'
'x+1/2, -y+1/2, -z'

loop_
_atom_site_label
_atom_site_type_symbol
_atom_site_fract_x
_atom_site_fract_y
_atom_site_fract_z
_atom_site_U_iso_or_equiv
_atom_site_adp_type
_atom_site_occupancy
_atom_site_site_symmetry_order
_atom_site_calc_flag
_atom_site_refinement_flags_posn
_atom_site_refinement_flags_adp
_atom_site_refinement_flags_occupancy
_atom_site_disorder_assembly
_atom_site_disorder_group
La1 La 0.62409(5) 0.55608(4) 0.52026(3) 0.0493(2) Uani 1 1 d . . . . .
Ni1 Ni 0.24945(13) 0.47870(8) 0.25366(8) 0.0489(4) Uani 1 1 d . . . . .
O1 O 0.5449(6) 0.5424(5) 0.4113(4) 0.061(3) Uani 1 1 d . . . . .
O2 O 0.6924(7) 0.5961(5) 0.4118(4) 0.068(3) Uani 1 1 d . . . . .
O3 O 0.6121(9) 0.5784(5) 0.3278(5) 0.090(3) Uani 1 1 d . . . . .
O4 O 0.5319(7) 0.6642(5) 0.4809(5) 0.074(3) Uani 1 1 d . . . . .
O5 O 0.6910(8) 0.6813(5) 0.5142(5) 0.080(3) Uani 1 1 d . . . . .
O6 O 0.5971(9) 0.7641(5) 0.4827(6) 0.115(4) Uani 1 1 d . . . . .
O7 O 0.5530(8) 0.6355(5) 0.6086(5) 0.080(3) Uani 1 1 d . . . . .
O8 O 0.7105(8) 0.5971(6) 0.6214(5) 0.077(3) Uani 1 1 d . . . . .
O9 O 0.6462(11) 0.6669(7) 0.6838(6) 0.130(5) Uani 1 1 d . . . . .
O10 O 0.5486(8) 0.4951(6) 0.6196(5) 0.073(3) Uani 1 1 d . . . . .
O11 O 0.6900(7) 0.4519(6) 0.5827(5) 0.077(3) Uani 1 1 d . . . . .
O12 O 0.6160(11) 0.4073(6) 0.6592(5) 0.113(4) Uani 1 1 d . . . . .
O13 O 0.4150(6) 0.5493(5) 0.5196(4) 0.066(2) Uani 1 1 d . . . . .
O14 O 0.4867(7) 0.4542(5) 0.5031(4) 0.071(3) Uani 1 1 d . . . . .
O15 O 0.3152(7) 0.4655(5) 0.5021(5) 0.100(4) Uani 1 1 d . . . . .
N7 N 0.7262(7) 0.4597(6) 0.4549(5) 0.053(3) Uani 1 1 d . . . . .
N8 N 0.8429(7) 0.5506(6) 0.5172(5) 0.055(3) Uani 1 1 d . . . . .
N9 N 0.6147(10) 0.5738(6) 0.3819(5) 0.063(3) Uani 1 1 d . . . . .
N10 N 0.6081(11) 0.7036(7) 0.4946(6) 0.084(4) Uani 1 1 d . . . . .
N11 N 0.6381(14) 0.6351(7) 0.6383(6) 0.081(4) Uani 1 1 d . . . . .
N12 N 0.6167(13) 0.4508(8) 0.6221(6) 0.075(3) Uani 1 1 d . . . . .
N13 N 0.4039(9) 0.4888(7) 0.5085(5) 0.065(3) Uani 1 1 d . . . . .
N1 N 0.2815(7) 0.4007(6) 0.3096(5) 0.052(3) Uani 1 1 d . . . . .
N2 N 0.2329(8) 0.4004(5) 0.1933(5) 0.056(3) Uani 1 1 d . U . . .
N3 N 0.4107(8) 0.4854(6) 0.2325(5) 0.058(3) Uani 1 1 d . . . . .
N4 N 0.2437(9) 0.5512(6) 0.1878(4) 0.057(3) Uani 1 1 d . . . . .
N5 N 0.0879(7) 0.4863(5) 0.2741(5) 0.047(3) Uani 1 1 d . . . . .
N6 N 0.2513(8) 0.5499(6) 0.3201(4) 0.047(2) Uani 1 1 d . . . . .
C1 C 0.3091(11) 0.4001(8) 0.3661(7) 0.071(4) Uani 1 1 d . . . . .
H1A H 0.306609 0.439536 0.387002 0.085 Uiso 1 1 calc R U . . .
C2 C 0.3418(12) 0.3442(10) 0.3962(8) 0.097(6) Uani 1 1 d . . . . .
H2A H 0.358381 0.34638 0.436488 0.116 Uiso 1 1 calc R U . . .
C3 C 0.3494(14) 0.2860(10) 0.3663(9) 0.103(6) Uani 1 1 d . . . . .
H3A H 0.375216 0.248614 0.385304 0.123 Uiso 1 1 calc R U . . .
C4 C 0.3179(13) 0.2834(8) 0.3071(8) 0.085(5) Uani 1 1 d . U . . .
C5 C 0.3231(16) 0.2237(9) 0.2733(10) 0.120(7) Uani 1 1 d . U . . .
H5A H 0.348308 0.185272 0.290727 0.144 Uiso 1 1 calc R U . . .
C6 C 0.2929(14) 0.2237(8) 0.2191(10) 0.107(6) Uani 1 1 d . U . . .
H6A H 0.291312 0.183645 0.199181 0.128 Uiso 1 1 calc R U . . .
C7 C 0.2607(11) 0.2821(8) 0.1861(7) 0.073(4) Uani 1 1 d . U . . .
C8 C 0.2316(11) 0.2843(9) 0.1262(8) 0.077(4) Uani 1 1 d . U . . .
H8A H 0.230853 0.245979 0.103637 0.093 Uiso 1 1 calc R U . . .
C9 C 0.2041(11) 0.3430(10) 0.1008(8) 0.085(5) Uani 1 1 d . . . . .
H9A H 0.185593 0.345119 0.060773 0.102 Uiso 1 1 calc R U . . .
C10 C 0.2042(11) 0.4007(8) 0.1364(7) 0.073(4) Uani 1 1 d . U . . .
H10A H 0.183336 0.440193 0.119166 0.088 Uiso 1 1 calc R U . . .
C11 C 0.2594(10) 0.3411(7) 0.2208(7) 0.055(4) Uani 1 1 d . . . . .
C12 C 0.2861(10) 0.3422(8) 0.2810(7) 0.061(4) Uani 1 1 d . . . . .
C13 C 0.4934(10) 0.4528(8) 0.2507(8) 0.079(5) Uani 1 1 d . . . . .
H13A H 0.482089 0.421353 0.280061 0.094 Uiso 1 1 calc R U . . .
C14 C 0.5971(10) 0.4605(8) 0.2306(8) 0.085(6) Uani 1 1 d . . . . .
H14A H 0.650648 0.433802 0.245894 0.102 Uiso 1 1 calc R U . . .
C15 C 0.6214(15) 0.5063(9) 0.1890(8) 0.091(5) Uani 1 1 d . . . . .
H15A H 0.690951 0.512618 0.176021 0.109 Uiso 1 1 calc R U . . .
C16 C 0.5363(11) 0.5440(8) 0.1663(7) 0.069(5) Uani 1 1 d . . . . .
C17 C 0.5477(16) 0.5928(10) 0.1223(9) 0.097(7) Uani 1 1 d . . . . .
H17A H 0.615241 0.600859 0.106972 0.116 Uiso 1 1 calc R U . . .
C18 C 0.4673(17) 0.6274(10) 0.1021(8) 0.096(6) Uani 1 1 d . . . . .
H18A H 0.478832 0.661044 0.074783 0.115 Uiso 1 1 calc R U . . .
C19 C 0.3589(15) 0.6125(8) 0.1228(7) 0.080(5) Uani 1 1 d . . . . .
C20 C 0.2692(19) 0.6476(9) 0.1018(8) 0.104(6) Uani 1 1 d . . . . .
H20A H 0.277165 0.680934 0.073832 0.125 Uiso 1 1 calc R U . . .
C21 C 0.1669(16) 0.6309(9) 0.1240(8) 0.096(6) Uani 1 1 d . . . . .
H21A H 0.106207 0.651816 0.109697 0.115 Uiso 1 1 calc R U . . .
C22 C 0.1594(13) 0.5822(7) 0.1679(7) 0.070(5) Uani 1 1 d . . . . .
H22A H 0.092842 0.571634 0.183305 0.085 Uiso 1 1 calc R U . . .
C23 C 0.3430(12) 0.5665(7) 0.1669(6) 0.058(4) Uani 1 1 d . . . . .
C24 C 0.4321(11) 0.5306(7) 0.1900(7) 0.060(4) Uani 1 1 d . . . . .
C25 C 0.0068(10) 0.4526(7) 0.2530(7) 0.063(4) Uani 1 1 d . . . . .
H25A H 0.020683 0.417869 0.227216 0.076 Uiso 1 1 calc R U . . .
C26 C -0.0992(9) 0.4664(8) 0.2676(7) 0.078(5) Uani 1 1 d . . . . .
H26A H -0.154439 0.44202 0.251005 0.094 Uiso 1 1 calc R U . . .
C27 C -0.1196(12) 0.5152(8) 0.3058(6) 0.070(4) Uani 1 1 d . . . . .
H27A H -0.189617 0.526274 0.314917 0.084 Uiso 1 1 calc R U . . .
C28 C -0.0364(9) 0.5491(8) 0.3317(6) 0.057(4) Uani 1 1 d . . . . .
C29 C -0.0519(11) 0.6027(7) 0.3738(6) 0.062(4) Uani 1 1 d . . . . .
H29A H -0.120459 0.615276 0.384591 0.074 Uiso 1 1 calc R U . . .
C30 C 0.0318(12) 0.6338(7) 0.3969(7) 0.067(4) Uani 1 1 d . . . . .
H30A H 0.020176 0.667877 0.423811 0.081 Uiso 1 1 calc R U . . .
C31 C 0.1379(12) 0.6167(6) 0.3820(6) 0.057(4) Uani 1 1 d . . . . .
C32 C 0.2260(13) 0.6481(8) 0.4064(6) 0.072(4) Uani 1 1 d . . . . .
H32A H 0.21827 0.682568 0.433177 0.086 Uiso 1 1 calc R U . . .
C33 C 0.3252(11) 0.6261(8) 0.3894(7) 0.077(5) Uani 1 1 d . . . . .
H33A H 0.386132 0.642814 0.407471 0.092 Uiso 1 1 calc R U . . .
C34 C 0.3334(12) 0.5791(8) 0.3452(7) 0.070(5) Uani 1 1 d . . . . .
H34A H 0.401214 0.567343 0.332342 0.084 Uiso 1 1 calc R U . . .
C35 C 0.1527(9) 0.5686(7) 0.3401(6) 0.048(4) Uani 1 1 d . . . . .
C36 C 0.0641(9) 0.5341(6) 0.3147(6) 0.046(4) Uani 1 1 d . . . . .
C37 C 0.6741(11) 0.4167(8) 0.4234(7) 0.073(5) Uani 1 1 d . . . . .
H37A H 0.600581 0.42143 0.421099 0.088 Uiso 1 1 calc R U . . .
C38 C 0.7198(12) 0.3638(8) 0.3927(7) 0.075(5) Uani 1 1 d . . . . .
H38A H 0.678288 0.333448 0.37224 0.09 Uiso 1 1 calc R U . . .
C39 C 0.8297(14) 0.3590(8) 0.3943(7) 0.084(5) Uani 1 1 d . . . . .
H39A H 0.863609 0.325565 0.373248 0.101 Uiso 1 1 calc R U . . .
C40 C 0.8899(11) 0.4035(6) 0.4269(6) 0.058(4) Uani 1 1 d . . . . .
C41 C 1.0055(12) 0.4004(9) 0.4292(7) 0.080(5) Uani 1 1 d . . . . .
H41A H 1.041911 0.367639 0.408623 0.095 Uiso 1 1 calc R U . . .
C42 C 1.0592(11) 0.4451(9) 0.4612(7) 0.077(5) Uani 1 1 d . . . . .
H42A H 1.133125 0.442836 0.462655 0.092 Uiso 1 1 calc R U . . .
C43 C 1.0076(10) 0.4947(7) 0.4920(6) 0.056(4) Uani 1 1 d . . . . .
C44 C 1.0637(10) 0.5437(8) 0.5240(8) 0.076(5) Uani 1 1 d . . . . .
H44A H 1.137516 0.541928 0.526959 0.091 Uiso 1 1 calc R U . . .
C45 C 1.0098(12) 0.5922(8) 0.5497(7) 0.076(5) Uani 1 1 d . . . . .
H45A H 1.04644 0.624377 0.570779 0.091 Uiso 1 1 calc R U . . .
C46 C 0.8998(10) 0.5955(7) 0.5454(6) 0.067(4) Uani 1 1 d . . . . .
H46A H 0.864658 0.630713 0.563164 0.081 Uiso 1 1 calc R U . . .
C47 C 0.8955(9) 0.5016(6) 0.4899(5) 0.047(3) Uani 1 1 d . . . . .
C48 C 0.8350(9) 0.4526(7) 0.4585(5) 0.056(4) Uiso 1 1 d . . . . .
N14 N 0.4580(12) 0.2600(8) 0.5084(7) 0.130(6) Uiso 1 1 d . . . . .
N15 N 0.4454(14) 0.7191(10) 0.8245(9) 0.146(7) Uiso 1 1 d . . . . .
N16 N 0.396(3) 0.7585(16) 0.2267(14) 0.260(15) Uiso 1 1 d . . . . .
C49 C 0.5460(15) 0.2752(9) 0.5233(9) 0.106(6) Uiso 1 1 d . . . . .
C50 C 0.6405(17) 0.2909(11) 0.5424(9) 0.161(9) Uiso 1 1 d . . . . .
H50A H 0.652931 0.270327 0.580205 0.242 Uiso 1 1 calc R U . . .
H50B H 0.645182 0.337764 0.546698 0.242 Uiso 1 1 calc R U . . .
H50C H 0.692984 0.276204 0.514304 0.242 Uiso 1 1 calc R U . . .
C51 C 0.4780(14) 0.7466(10) 0.7877(9) 0.101(6) Uiso 1 1 d . . . . .
C52 C 0.5204(18) 0.7862(12) 0.7389(11) 0.171(10) Uiso 1 1 d . . . . .
H52A H 0.494088 0.830398 0.742131 0.257 Uiso 1 1 calc R U . . .
H52B H 0.498302 0.767734 0.701568 0.257 Uiso 1 1 calc R U . . .
H52C H 0.596824 0.786619 0.740893 0.257 Uiso 1 1 calc R U . . .
C53 C 0.367(3) 0.751(2) 0.2693(19) 0.259(18) Uiso 1 1 d . . . . .
C54 C 0.4240(18) 0.7833(12) 0.3243(12) 0.179(11) Uiso 1 1 d . . . . .
H54A H 0.478445 0.812685 0.310364 0.268 Uiso 1 1 calc R U . . .
H54B H 0.455526 0.749751 0.348561 0.268 Uiso 1 1 calc R U . . .
H54C H 0.372868 0.807498 0.347338 0.268 Uiso 1 1 calc R U . . .

loop_
_atom_site_aniso_label
_atom_site_aniso_U_11
_atom_site_aniso_U_22
_atom_site_aniso_U_33
_atom_site_aniso_U_23
_atom_site_aniso_U_13
_atom_site_aniso_U_12
La1 0.0339(3) 0.0582(4) 0.0557(4) -0.0017(5) -0.0004(4) -0.0007(4)
Ni1 0.0389(9) 0.0550(10) 0.0528(11) 0.0009(9) -0.0015(9) 0.0043(8)
O1 0.035(5) 0.070(7) 0.079(7) 0.015(6) 0.008(4) 0.001(4)
O2 0.051(6) 0.079(8) 0.075(8) -0.003(6) 0.007(5) -0.012(5)
O3 0.102(8) 0.111(10) 0.058(7) 0.007(6) 0.006(7) -0.008(7)
O4 0.067(6) 0.060(6) 0.097(8) -0.013(7) -0.003(6) 0.015(5)
O5 0.072(7) 0.070(7) 0.097(8) -0.009(7) -0.018(6) -0.010(5)
O6 0.162(11) 0.039(7) 0.144(11) 0.018(8) 0.007(9) 0.005(7)
O7 0.061(8) 0.085(9) 0.095(9) -0.012(7) 0.002(6) 0.006(6)
O8 0.063(7) 0.090(9) 0.078(8) -0.010(7) -0.008(5) -0.004(6)
O9 0.165(13) 0.136(12) 0.089(9) -0.056(9) 0.004(9) -0.014(10)
O10 0.065(7) 0.078(9) 0.076(8) -0.004(7) 0.002(5) 0.001(6)
O11 0.075(7) 0.081(8) 0.073(7) 0.014(7) 0.003(5) 0.006(6)
O12 0.129(10) 0.114(10) 0.097(10) 0.043(8) -0.003(9) -0.010(9)
O13 0.048(5) 0.077(7) 0.073(6) -0.001(9) 0.006(4) 0.002(5)
O14 0.052(6) 0.072(7) 0.090(8) -0.010(6) 0.002(5) 0.001(5)
O15 0.045(6) 0.125(11) 0.131(11) -0.012(7) -0.009(6) -0.039(6)
N7 0.036(6) 0.064(9) 0.059(7) -0.003(6) -0.008(5) -0.010(5)
N8 0.047(6) 0.056(7) 0.063(7) -0.005(9) 0.000(5) 0.002(6)
N9 0.059(8) 0.076(10) 0.053(8) -0.007(7) -0.013(8) 0.009(7)
N10 0.076(10) 0.085(11) 0.092(12) -0.028(8) 0.008(8) -0.006(9)
N11 0.100(13) 0.073(10) 0.069(10) -0.010(8) 0.005(10) -0.008(10)
N12 0.079(9) 0.075(10) 0.070(9) 0.013(9) -0.015(9) -0.017(11)
N13 0.047(9) 0.082(10) 0.066(9) -0.003(7) 0.006(5) -0.002(7)
N1 0.055(7) 0.062(8) 0.039(7) 0.003(6) -0.002(5) -0.003(5)
N2 0.053(7) 0.051(7) 0.065(8) 0.004(6) -0.006(6) 0.000(6)
N3 0.041(8) 0.064(8) 0.069(9) -0.001(7) -0.010(5) 0.008(5)
N4 0.061(7) 0.057(7) 0.054(7) -0.003(7) -0.006(6) -0.010(8)
N5 0.037(7) 0.050(7) 0.054(7) 0.003(6) -0.007(5) -0.002(5)
N6 0.037(6) 0.055(7) 0.050(6) 0.004(6) -0.010(5) 0.003(6)
C1 0.085(11) 0.057(11) 0.072(13) 0.018(10) 0.001(9) 0.012(8)
C2 0.098(14) 0.123(18) 0.068(12) 0.003(13) -0.011(9) 0.040(12)
C3 0.132(17) 0.091(15) 0.084(14) 0.037(12) 0.006(12) 0.041(12)
C4 0.128(13) 0.065(11) 0.062(11) 0.014(8) -0.007(9) 0.036(10)
C5 0.178(18) 0.058(11) 0.125(15) -0.001(10) -0.044(15) 0.035(12)
C6 0.141(16) 0.048(10) 0.130(13) -0.021(9) -0.028(13) 0.024(10)
C7 0.071(10) 0.079(11) 0.071(9) -0.006(8) 0.008(8) 0.012(8)
C8 0.071(11) 0.076(12) 0.084(10) -0.023(9) 0.014(9) -0.002(9)
C9 0.072(11) 0.104(16) 0.079(13) -0.016(12) -0.016(8) 0.001(10)
C10 0.078(11) 0.062(11) 0.080(10) 0.002(10) -0.011(9) 0.005(8)
C11 0.045(8) 0.049(9) 0.072(11) -0.005(8) 0.005(7) 0.012(7)
C12 0.061(9) 0.071(12) 0.049(10) -0.001(9) -0.001(7) 0.013(7)
C13 0.040(8) 0.086(12) 0.110(12) -0.024(12) -0.004(8) 0.007(9)
C14 0.032(10) 0.090(15) 0.134(17) -0.034(12) 0.000(8) 0.014(7)
C15 0.060(11) 0.087(13) 0.126(16) -0.032(11) 0.012(12) 0.010(11)
C16 0.053(10) 0.065(12) 0.089(12) -0.026(10) 0.025(8) -0.025(9)
C17 0.101(16) 0.086(16) 0.103(17) -0.037(14) 0.043(13) -0.045(12)
C18 0.119(17) 0.089(16) 0.079(14) -0.026(12) 0.036(13) -0.057(13)
C19 0.100(15) 0.071(12) 0.070(12) -0.012(9) -0.014(11) -0.017(11)
C20 0.148(19) 0.079(14) 0.085(14) 0.021(11) 0.007(14) -0.028(14)
C21 0.132(18) 0.071(13) 0.085(14) 0.015(11) -0.043(12) 0.018(11)
C22 0.081(12) 0.059(11) 0.072(11) 0.001(9) -0.007(9) -0.002(8)
C23 0.086(12) 0.053(10) 0.035(8) -0.013(8) 0.007(7) -0.027(8)
C24 0.049(9) 0.064(12) 0.066(11) -0.037(9) -0.011(8) -0.011(7)
C25 0.054(9) 0.056(9) 0.079(10) 0.008(10) -0.005(8) -0.006(8)
C26 0.020(9) 0.118(16) 0.097(13) -0.007(11) 0.001(6) -0.018(7)
C27 0.030(8) 0.099(12) 0.081(11) -0.002(9) 0.005(8) -0.001(9)
C28 0.038(8) 0.076(11) 0.055(9) 0.020(9) 0.003(6) -0.006(8)
C29 0.062(10) 0.052(10) 0.071(11) 0.004(9) 0.024(8) 0.019(8)
C30 0.074(11) 0.058(10) 0.071(11) -0.013(9) 0.000(9) 0.001(8)
C31 0.063(10) 0.051(9) 0.057(9) -0.004(7) -0.010(8) 0.008(8)
C32 0.083(12) 0.080(12) 0.053(10) -0.007(8) -0.008(8) -0.005(9)
C33 0.038(9) 0.107(14) 0.085(13) -0.036(11) -0.023(8) 0.009(8)
C34 0.063(11) 0.080(14) 0.068(11) 0.004(10) 0.012(8) 0.011(8)
C35 0.042(9) 0.059(10) 0.044(8) 0.018(8) -0.001(6) 0.012(6)
C36 0.028(7) 0.055(10) 0.055(9) 0.013(7) 0.007(6) 0.004(6)
C37 0.058(9) 0.081(13) 0.080(12) -0.001(10) -0.005(8) 0.014(8)
C38 0.057(10) 0.084(13) 0.083(12) -0.021(10) 0.004(8) 0.000(8)
C39 0.110(15) 0.067(12) 0.076(12) -0.007(10) 0.011(10) 0.010(10)
C40 0.062(9) 0.052(9) 0.060(9) -0.010(7) 0.001(8) 0.002(7)
C41 0.066(11) 0.085(13) 0.087(13) -0.014(11) 0.007(9) 0.014(9)
C42 0.055(8) 0.086(12) 0.089(13) -0.018(12) 0.012(8) 0.027(10)
C43 0.037(8) 0.071(10) 0.059(10) 0.015(8) 0.003(6) 0.006(7)
C44 0.027(7) 0.100(14) 0.102(12) 0.031(13) -0.015(8) -0.011(8)
C45 0.063(11) 0.064(11) 0.100(14) 0.003(10) -0.009(9) -0.016(8)
C46 0.048(10) 0.068(10) 0.086(12) -0.012(8) -0.018(7) -0.002(7)
C47 0.039(8) 0.049(8) 0.054(8) -0.001(7) -0.003(6) -0.003(6)

loop_
_atom_type_symbol
_atom_type_description
_atom_type_scat_dispersion_real
_atom_type_scat_dispersion_imag
_atom_type_scat_source
C C 0.0033 0.0016 'International Tables Vol C Tables 4.2.6.8 and 6.1.1.4'
H H 0 0 'International Tables Vol C Tables 4.2.6.8 and 6.1.1.4'
La La -0.2871 2.4523 'International Tables Vol C Tables 4.2.6.8 and 6.1.1.4'
N N 0.0061 0.0033 'International Tables Vol C Tables 4.2.6.8 and 6.1.1.4'
Ni Ni 0.3393 1.1124 'International Tables Vol C Tables 4.2.6.8 and 6.1.1.4'
O O 0.0106 0.006 'International Tables Vol C Tables 4.2.6.8 and 6.1.1.4'

loop_
_geom_angle_atom_site_label_1
_geom_angle_atom_site_label_2
_geom_angle_atom_site_label_3
_geom_angle
_geom_angle_site_symmetry_1
_geom_angle_site_symmetry_3
_geom_angle_publ_flag
O13 La1 O4 66.7(3) . . ?
O13 La1 O8 115.5(3) . . ?
O4 La1 O8 101.8(3) . . ?
O13 La1 O1 67.4(3) . . ?
O4 La1 O1 67.3(3) . . ?
O8 La1 O1 167.2(3) . . ?
O13 La1 O11 105.7(3) . . ?
O4 La1 O11 166.6(3) . . ?
O8 La1 O11 70.9(4) . . ?
O1 La1 O11 121.1(3) . . ?
O13 La1 O5 111.2(3) . . ?
O4 La1 O5 47.9(3) . . ?
O8 La1 O5 67.5(3) . . ?
O1 La1 O5 99.8(3) . . ?
O11 La1 O5 133.0(3) . . ?
O13 La1 O2 109.1(3) . . ?
O4 La1 O2 65.6(3) . . ?
O8 La1 O2 123.1(3) . . ?
O1 La1 O2 47.2(3) . . ?
O11 La1 O2 127.8(3) . . ?
O5 La1 O2 64.5(3) . . ?
O13 La1 O7 73.0(3) . . ?
O4 La1 O7 66.7(3) . . ?
O8 La1 O7 47.2(3) . . ?
O1 La1 O7 127.9(3) . . ?
O11 La1 O7 101.0(3) . . ?
O5 La1 O7 64.9(3) . . ?
O2 La1 O7 125.8(3) . . ?
O13 La1 O10 68.5(3) . . ?
O4 La1 O10 120.1(3) . . ?
O8 La1 O10 65.4(3) . . ?
O1 La1 O10 125.3(3) . . ?
O11 La1 O10 46.9(3) . . ?
O5 La1 O10 125.6(3) . . ?
O2 La1 O10 169.8(3) . . ?
O7 La1 O10 63.7(3) . . ?
O13 La1 O14 47.7(3) . . ?
O4 La1 O14 108.0(3) . . ?
O8 La1 O14 128.3(3) . . ?
O1 La1 O14 63.5(3) . . ?
O11 La1 O14 70.5(3) . . ?
O5 La1 O14 155.9(3) . . ?
O2 La1 O14 107.6(3) . . ?
O7 La1 O14 110.4(3) . . ?
O10 La1 O14 63.2(3) . . ?
O13 La1 N8 174.4(3) . . ?
O4 La1 N8 117.6(3) . . ?
O8 La1 N8 68.0(3) . . ?
O1 La1 N8 110.3(3) . . ?
O11 La1 N8 70.9(3) . . ?
O5 La1 N8 74.0(3) . . ?
O2 La1 N8 70.9(3) . . ?
O7 La1 N8 111.8(3) . . ?
O10 La1 N8 110.5(3) . . ?
O14 La1 N8 126.7(3) . . ?
O13 La1 N7 115.0(3) . . ?
O4 La1 N7 128.1(3) . . ?
O8 La1 N7 119.2(3) . . ?
O1 La1 N7 67.1(3) . . ?
O11 La1 N7 64.7(3) . . ?
O5 La1 N7 120.0(3) . . ?
O2 La1 N7 65.7(3) . . ?
O7 La1 N7 164.6(3) . . ?
O10 La1 N7 105.9(3) . . ?
O14 La1 N7 71.3(3) . . ?
N8 La1 N7 59.7(3) . . ?
N1 Ni1 N6 95.5(4) . . ?
N1 Ni1 N3 90.0(4) . . ?
N6 Ni1 N3 96.2(4) . . ?
N1 Ni1 N5 96.5(4) . . ?
N6 Ni1 N5 78.5(4) . . ?
N3 Ni1 N5 171.9(5) . . ?
N1 Ni1 N4 168.6(4) . . ?
N6 Ni1 N4 90.9(4) . . ?
N3 Ni1 N4 80.0(5) . . ?
N5 Ni1 N4 94.0(4) . . ?
N1 Ni1 N2 80.2(4) . . ?
N6 Ni1 N2 172.6(4) . . ?
N3 Ni1 N2 89.9(4) . . ?
N5 Ni1 N2 95.9(4) . . ?
N4 Ni1 N2 94.3(4) . . ?
N9 O1 La1 99.6(7) . . ?
N9 O2 La1 97.2(8) . . ?
N10 O4 La1 96.5(9) . . ?
N10 O5 La1 96.0(9) . . ?
N11 O7 La1 96.0(9) . . ?
N11 O8 La1 99.0(9) . . ?
N12 O10 La1 97.4(9) . . ?
N12 O11 La1 98.9(9) . . ?
N13 O13 La1 99.4(6) . . ?
N13 O14 La1 94.8(8) . . ?
C37 N7 C48 117.4(12) . . ?
C37 N7 La1 122.2(9) . . ?
C48 N7 La1 120.2(8) . . ?
C46 N8 C47 117.8(11) . . ?
C46 N8 La1 120.0(9) . . ?
C47 N8 La1 122.1(8) . . ?
O3 N9 O2 121.3(13) . . ?
O3 N9 O1 122.6(12) . . ?
O2 N9 O1 115.9(11) . . ?
O5 N10 O6 122.0(14) . . ?
O5 N10 O4 119.4(14) . . ?
O6 N10 O4 118.3(14) . . ?
O5 N10 La1 60.7(8) . . ?
O6 N10 La1 177.2(11) . . ?
O4 N10 La1 58.9(7) . . ?
O9 N11 O8 121.5(17) . . ?
O9 N11 O7 120.8(17) . . ?
O8 N11 O7 117.4(14) . . ?
O12 N12 O10 123.6(16) . . ?
O12 N12 O11 119.6(17) . . ?
O10 N12 O11 116.8(14) . . ?
O15 N13 O13 120.2(11) . . ?
O15 N13 O14 121.6(14) . . ?
O13 N13 O14 118.2(10) . . ?
C1 N1 C12 116.0(13) . . ?
C1 N1 Ni1 130.3(11) . . ?
C12 N1 Ni1 113.2(9) . . ?
C10 N2 C11 119.6(13) . . ?
C10 N2 Ni1 130.1(10) . . ?
C11 N2 Ni1 110.2(9) . . ?
C13 N3 C24 114.2(13) . . ?
C13 N3 Ni1 132.2(12) . . ?
C24 N3 Ni1 113.5(9) . . ?
C22 N4 C23 120.6(13) . . ?
C22 N4 Ni1 127.5(10) . . ?
C23 N4 Ni1 111.8(10) . . ?
C25 N5 C36 116.2(11) . . ?
C25 N5 Ni1 129.3(10) . . ?
C36 N5 Ni1 114.4(8) . . ?
C34 N6 C35 116.2(12) . . ?
C34 N6 Ni1 129.0(10) . . ?
C35 N6 Ni1 114.8(9) . . ?
N1 C1 C2 123.8(16) . . ?
N1 C1 H1A 118.1 . . ?
C2 C1 H1A 118.1 . . ?
C3 C2 C1 119.6(17) . . ?
C3 C2 H2A 120.2 . . ?
C1 C2 H2A 120.2 . . ?
C2 C3 C4 118.9(16) . . ?
C2 C3 H3A 120.5 . . ?
C4 C3 H3A 120.5 . . ?
C3 C4 C12 116.9(16) . . ?
C3 C4 C5 121.8(17) . . ?
C12 C4 C5 121.2(16) . . ?
C6 C5 C4 119.5(18) . . ?
C6 C5 H5A 120.3 . . ?
C4 C5 H5A 120.3 . . ?
C5 C6 C7 124.6(18) . . ?
C5 C6 H6A 117.7 . . ?
C7 C6 H6A 117.7 . . ?
C8 C7 C11 119.6(15) . . ?
C8 C7 C6 126.1(16) . . ?
C11 C7 C6 114.3(14) . . ?
C9 C8 C7 119.8(16) . . ?
C9 C8 H8A 120.1 . . ?
C7 C8 H8A 120.1 . . ?
C8 C9 C10 119.1(16) . . ?
C8 C9 H9A 120.4 . . ?
C10 C9 H9A 120.4 . . ?
N2 C10 C9 122.6(15) . . ?
N2 C10 H10A 118.7 . . ?
C9 C10 H10A 118.7 . . ?
C12 C11 N2 118.2(13) . . ?
C12 C11 C7 122.6(14) . . ?
N2 C11 C7 119.2(13) . . ?
N1 C12 C4 124.6(14) . . ?
N1 C12 C11 117.7(14) . . ?
C4 C12 C11 117.6(15) . . ?
N3 C13 C14 126.2(17) . . ?
N3 C13 H13A 116.9 . . ?
C14 C13 H13A 116.9 . . ?
C15 C14 C13 120.9(16) . . ?
C15 C14 H14A 119.6 . . ?
C13 C14 H14A 119.6 . . ?
C14 C15 C16 116.9(17) . . ?
C14 C15 H15A 121.5 . . ?
C16 C15 H15A 121.5 . . ?
C17 C16 C15 124.0(16) . . ?
C17 C16 C24 119.1(16) . . ?
C15 C16 C24 116.9(17) . . ?
C18 C17 C16 122.9(18) . . ?
C18 C17 H17A 118.5 . . ?
C16 C17 H17A 118.5 . . ?
C17 C18 C19 119(2) . . ?
C17 C18 H18A 120.3 . . ?
C19 C18 H18A 120.3 . . ?
C23 C19 C20 117.9(17) . . ?
C23 C19 C18 120.1(17) . . ?
C20 C19 C18 121.8(19) . . ?
C19 C20 C21 118.9(17) . . ?
C19 C20 H20A 120.6 . . ?
C21 C20 H20A 120.6 . . ?
C22 C21 C20 118.5(16) . . ?
C22 C21 H21A 120.7 . . ?
C20 C21 H21A 120.8 . . ?
N4 C22 C21 121.8(15) . . ?
N4 C22 H22A 119.1 . . ?
C21 C22 H22A 119.1 . . ?
N4 C23 C19 122.2(15) . . ?
N4 C23 C24 118.2(14) . . ?
C19 C23 C24 119.6(15) . . ?
N3 C24 C23 116.5(12) . . ?
N3 C24 C16 124.8(15) . . ?
C23 C24 C16 118.7(15) . . ?
N5 C25 C26 123.2(14) . . ?
N5 C25 H25A 118.4 . . ?
C26 C25 H25A 118.4 . . ?
C27 C26 C25 118.8(13) . . ?
C27 C26 H26A 120.6 . . ?
C25 C26 H26A 120.6 . . ?
C26 C27 C28 119.8(14) . . ?
C26 C27 H27A 120.1 . . ?
C28 C27 H27A 120.1 . . ?
C36 C28 C27 118.3(15) . . ?
C36 C28 C29 118.4(13) . . ?
C27 C28 C29 123.1(13) . . ?
C30 C29 C28 120.3(12) . . ?
C30 C29 H29A 119.9 . . ?
C28 C29 H29A 119.9 . . ?
C29 C30 C31 122.2(14) . . ?
C29 C30 H30A 118.9 . . ?
C31 C30 H30A 118.9 . . ?
C35 C31 C32 119.3(14) . . ?
C35 C31 C30 117.8(13) . . ?
C32 C31 C30 122.9(14) . . ?
C33 C32 C31 117.6(14) . . ?
C33 C32 H32A 121.2 . . ?
C31 C32 H32A 121.2 . . ?
C32 C33 C34 119.4(13) . . ?
C32 C33 H33A 120.3 . . ?
C34 C33 H33A 120.3 . . ?
N6 C34 C33 124.1(13) . . ?
N6 C34 H34A 117.9 . . ?
C33 C34 H34A 117.9 . . ?
N6 C35 C31 123.1(13) . . ?
N6 C35 C36 115.7(13) . . ?
C31 C35 C36 121.1(11) . . ?
C28 C36 N5 123.6(12) . . ?
C28 C36 C35 120.1(13) . . ?
N5 C36 C35 116.4(11) . . ?
N7 C37 C38 125.3(14) . . ?
N7 C37 H37A 117.3 . . ?
C38 C37 H37A 117.3 . . ?
C39 C38 C37 116.8(15) . . ?
C39 C38 H38A 121.6 . . ?
C37 C38 H38A 121.6 . . ?
C38 C39 C40 120.6(15) . . ?
C38 C39 H39A 119.7 . . ?
C40 C39 H39A 119.7 . . ?
C39 C40 C48 117.6(14) . . ?
C39 C40 C41 122.2(14) . . ?
C48 C40 C41 120.2(13) . . ?
C42 C41 C40 119.3(15) . . ?
C42 C41 H41A 120.3 . . ?
C40 C41 H41A 120.3 . . ?
C41 C42 C43 121.8(15) . . ?
C41 C42 H42A 119.1 . . ?
C43 C42 H42A 119.1 . . ?
C42 C43 C47 121.4(14) . . ?
C42 C43 C44 122.3(14) . . ?
C47 C43 C44 116.2(13) . . ?
C45 C44 C43 119.4(13) . . ?
C45 C44 H44A 120.3 . . ?
C43 C44 H44A 120.3 . . ?
C44 C45 C46 120.9(15) . . ?
C44 C45 H45A 119.5 . . ?
C46 C45 H45A 119.5 . . ?
N8 C46 C45 122.5(13) . . ?
N8 C46 H46A 118.8 . . ?
C45 C46 H46A 118.8 . . ?
N8 C47 C43 123.1(11) . . ?
N8 C47 C48 118.5(11) . . ?
C43 C47 C48 118.3(12) . . ?
N7 C48 C40 122.1(12) . . ?
N7 C48 C47 118.8(12) . . ?
C40 C48 C47 118.7(12) . . ?
N14 C49 C50 177(3) . . ?
C49 C50 H50A 109.5 . . ?
C49 C50 H50B 109.5 . . ?
H50A C50 H50B 109.5 . . ?
C49 C50 H50C 109.5 . . ?
H50A C50 H50C 109.5 . . ?
H50B C50 H50C 109.5 . . ?
N15 C51 C52 178(3) . . ?
C51 C52 H52A 109.5 . . ?
C51 C52 H52B 109.5 . . ?
H52A C52 H52B 109.5 . . ?
C51 C52 H52C 109.5 . . ?
H52A C52 H52C 109.5 . . ?
H52B C52 H52C 109.5 . . ?
N16 C53 C54 120(5) . . ?
C53 C54 H54A 109.5 . . ?
C53 C54 H54B 109.5 . . ?
H54A C54 H54B 109.5 . . ?
C53 C54 H54C 109.5 . . ?
H54A C54 H54C 109.5 . . ?
H54B C54 H54C 109.5 . . ?

loop_
_geom_bond_atom_site_label_1
_geom_bond_atom_site_label_2
_geom_bond_distance
_geom_bond_site_symmetry_2
_geom_bond_publ_flag
La1 O13 2.629(7) . ?
La1 O4 2.638(9) . ?
La1 O8 2.652(10) . ?
La1 O1 2.656(9) . ?
La1 O11 2.672(11) . ?
La1 O5 2.686(10) . ?
La1 O2 2.707(10) . ?
La1 O7 2.710(11) . ?
La1 O10 2.722(11) . ?
La1 O14 2.724(9) . ?
La1 N8 2.751(8) . ?
La1 N7 2.764(11) . ?
Ni1 N1 2.064(11) . ?
Ni1 N6 2.079(11) . ?
Ni1 N3 2.084(10) . ?
Ni1 N5 2.085(9) . ?
Ni1 N4 2.090(12) . ?
Ni1 N2 2.103(11) . ?
O1 N9 1.268(13) . ?
O2 N9 1.268(13) . ?
O3 N9 1.220(12) . ?
O4 N10 1.285(13) . ?
O5 N10 1.218(14) . ?
O6 N10 1.265(15) . ?
O7 N11 1.259(16) . ?
O8 N11 1.252(16) . ?
O9 N11 1.216(15) . ?
O10 N12 1.244(16) . ?
O11 N12 1.277(15) . ?
O12 N12 1.217(15) . ?
O13 N13 1.262(14) . ?
O14 N13 1.262(12) . ?
O15 N13 1.218(12) . ?
N7 C37 1.302(16) . ?
N7 C48 1.375(14) . ?
N8 C46 1.322(15) . ?
N8 C47 1.345(14) . ?
N1 C1 1.314(16) . ?
N1 C12 1.354(17) . ?
N2 C10 1.327(17) . ?
N2 C11 1.395(16) . ?
N3 C13 1.299(17) . ?
N3 C24 1.352(17) . ?
N4 C22 1.311(16) . ?
N4 C23 1.368(15) . ?
N5 C25 1.317(15) . ?
N5 C36 1.364(15) . ?
N6 C34 1.317(16) . ?
N6 C35 1.370(14) . ?
C1 C2 1.38(2) . ?
C1 H1A 0.93 . ?
C2 C3 1.37(2) . ?
C2 H2A 0.93 . ?
C3 C4 1.39(2) . ?
C3 H3A 0.93 . ?
C4 C12 1.392(19) . ?
C4 C5 1.43(2) . ?
C5 C6 1.27(2) . ?
C5 H5A 0.93 . ?
C6 C7 1.46(2) . ?
C6 H6A 0.93 . ?
C7 C8 1.39(2) . ?
C7 C11 1.431(18) . ?
C8 C9 1.37(2) . ?
C8 H8A 0.93 . ?
C9 C10 1.42(2) . ?
C9 H9A 0.93 . ?
C10 H10A 0.93 . ?
C11 C12 1.394(18) . ?
C13 C14 1.386(18) . ?
C13 H13A 0.93 . ?
C14 C15 1.35(2) . ?
C14 H14A 0.93 . ?
C15 C16 1.41(2) . ?
C15 H15A 0.93 . ?
C16 C17 1.41(2) . ?
C16 C24 1.438(18) . ?
C17 C18 1.31(2) . ?
C17 H17A 0.93 . ?
C18 C19 1.47(2) . ?
C18 H18A 0.93 . ?
C19 C23 1.38(2) . ?
C19 C20 1.41(2) . ?
C20 C21 1.42(2) . ?
C20 H20A 0.93 . ?
C21 C22 1.40(2) . ?
C21 H21A 0.93 . ?
C22 H22A 0.93 . ?
C23 C24 1.432(18) . ?
C25 C26 1.399(17) . ?
C25 H25A 0.93 . ?
C26 C27 1.338(18) . ?
C26 H26A 0.93 . ?
C27 C28 1.380(18) . ?
C27 H27A 0.93 . ?
C28 C36 1.354(15) . ?
C28 C29 1.457(19) . ?
C29 C30 1.332(18) . ?
C29 H29A 0.93 . ?
C30 C31 1.417(18) . ?
C30 H30A 0.93 . ?
C31 C35 1.370(17) . ?
C31 C32 1.389(18) . ?
C32 C33 1.377(18) . ?
C32 H32A 0.93 . ?
C33 C34 1.383(19) . ?
C33 H33A 0.93 . ?
C34 H34A 0.93 . ?
C35 C36 1.434(16) . ?
C37 C38 1.400(19) . ?
C37 H37A 0.93 . ?
C38 C39 1.384(18) . ?
C38 H38A 0.93 . ?
C39 C40 1.390(19) . ?
C39 H39A 0.93 . ?
C40 C48 1.406(17) . ?
C40 C41 1.454(19) . ?
C41 C42 1.34(2) . ?
C41 H41A 0.93 . ?
C42 C43 1.383(18) . ?
C42 H42A 0.93 . ?
C43 C47 1.415(16) . ?
C43 C44 1.416(19) . ?
C44 C45 1.33(2) . ?
C44 H44A 0.93 . ?
C45 C46 1.386(18) . ?
C45 H45A 0.93 . ?
C46 H46A 0.93 . ?
C47 C48 1.437(16) . ?
N14 C49 1.194(19) . ?
N15 C51 1.08(2) . ?
N16 C53 1.04(5) . ?
C49 C50 1.30(2) . ?
C50 H50A 0.96 . ?
C50 H50B 0.96 . ?
C50 H50C 0.96 . ?
C51 C52 1.46(3) . ?
C52 H52A 0.96 . ?
C52 H52B 0.96 . ?
C52 H52C 0.96 . ?
C53 C54 1.58(4) . ?
C54 H54A 0.96 . ?
C54 H54B 0.96 . ?
C54 H54C 0.96 . ?
